data_4083617
loop_
_publ_author_name
'Pereira, M. Teresa'
'Antelo, Jos\'e M.'
'Adrio, Luis A.'
'Mart\'inez, Javier'
'Ortigueira, Juan M.'
'L\'opez-Torres, Margarita'
'Vila, Jos\'e M.'

_publ_section_title
;
 Novel Bidentate [N,S] Palladacycle Metalloligands.1H--15N HMBC as a
 Decisive NMR Technique for the Structural Characterization of
 Palladium--Rhodium and Palladium--Palladium Bimetallic Complexes
;
_journal_name_full Organometallics
_journal_page_first 140612083847005
_journal_paper_doi 10.1021/om401069a
_journal_year 2014
_chemical_compound_source 'synthesis as described'
_chemical_formula_moiety 'C29 H29 N4 O2 P Pd S'
_chemical_formula_sum 'C29 H29 N4 O2 P Pd S'
_chemical_formula_weight 634.99
_chemical_name_systematic
;
 ?
;
_space_group_IT_number 2
_symmetry_cell_setting triclinic
_symmetry_Int_Tables_number 2
_symmetry_space_group_name_Hall '-P 1'
_symmetry_space_group_name_H-M 'P -1'
_atom_sites_solution_hydrogens geom
_atom_sites_solution_primary direct
_atom_sites_solution_secondary difmap
_audit_conform_dict_location ftp://ftp.iucr.org/pub/cif_core.dic
_audit_conform_dict_name cif_core.dic
_audit_conform_dict_version 2.3
_audit_creation_date 2009-04-16T18:18:05-00:00
_audit_creation_method 'WinGX routine CIF_UPDATE'
_cell_angle_alpha 80.959(5)
_cell_angle_beta 84.527(5)
_cell_angle_gamma 74.360(5)
_cell_formula_units_Z 2
_cell_length_a 8.894(5)
_cell_length_b 9.756(5)
_cell_length_c 16.809(5)
_cell_measurement_reflns_used 1428
_cell_measurement_temperature 293(2)
_cell_measurement_theta_max 23.04
_cell_measurement_theta_min 2.51
_cell_volume 1384.9(11)
_computing_cell_refinement 'BRUKER SMART'
_computing_data_collection 'BRUKER SMART'
_computing_data_reduction 'BRUKER SAINT'
_computing_molecular_graphics 'Ortep-3 for Windows (Farrugia, 1997)'
_computing_publication_material 'WinGX publication routines (Farrugia, 1999)'
_computing_structure_refinement 'SHELXL-97 (Sheldrick, 1997)'
_computing_structure_solution 'SIR97 (Altomare et all, 1999)'
_diffrn_ambient_temperature 293(2)
_diffrn_measured_fraction_theta_full 0.98
_diffrn_measured_fraction_theta_max 0.98
_diffrn_measurement_device_type 'Smart-CCD-1000 BRUKER'
_diffrn_measurement_method 'omega scans'
_diffrn_radiation_monochromator graphite
_diffrn_radiation_source 'fine-focus sealed tube'
_diffrn_radiation_type MoK\a
_diffrn_radiation_wavelength 0.71069
_diffrn_reflns_av_R_equivalents 0.0376
_diffrn_reflns_av_unetI/netI 0.0787
_diffrn_reflns_limit_h_max 11
_diffrn_reflns_limit_h_min -11
_diffrn_reflns_limit_k_max 13
_diffrn_reflns_limit_k_min -12
_diffrn_reflns_limit_l_max 21
_diffrn_reflns_limit_l_min -21
_diffrn_reflns_number 10806
_diffrn_reflns_theta_full 28.3
_diffrn_reflns_theta_max 28.3
_diffrn_reflns_theta_min 1.23
_exptl_absorpt_coefficient_mu 0.837
_exptl_absorpt_correction_T_max 0.92
_exptl_absorpt_correction_T_min 0.826
_exptl_absorpt_correction_type multi-scan
_exptl_absorpt_process_details 'BRUKER SADABS'
_exptl_crystal_colour yellow
_exptl_crystal_density_diffrn 1.523
_exptl_crystal_density_method 'not measured'
_exptl_crystal_description prism
_exptl_crystal_F_000 648
_exptl_crystal_size_max 0.40
_exptl_crystal_size_mid 0.19
_exptl_crystal_size_min 0.10
_refine_diff_density_max 0.369
_refine_diff_density_min -0.327
_refine_diff_density_rms 0.054
_refine_ls_extinction_method none
_refine_ls_goodness_of_fit_ref 0.848
_refine_ls_hydrogen_treatment mixed
_refine_ls_matrix_type full
_refine_ls_number_parameters 351
_refine_ls_number_reflns 4340
_refine_ls_number_restraints 0
_refine_ls_restrained_S_all 0.748
_refine_ls_R_factor_all 0.0498
_refine_ls_R_factor_gt 0.0338
_refine_ls_shift/su_max 0
_refine_ls_shift/su_mean 0
_refine_ls_structure_factor_coef Fsqd
_refine_ls_weighting_details 'calc w=1/[\s^2^(Fo^2^)+(0.0427P)^2^+0.0000P] where P=(Fo^2^+2Fc^2^)/3'
_refine_ls_weighting_scheme calc
_refine_ls_wR_factor_gt 0.0711
_refine_ls_wR_factor_ref 0.0759
_reflns_number_gt 3313
_reflns_number_total 6645
_reflns_threshold_expression >2sigma(I)
_cod_data_source_file om401069a_si_003.cif
_cod_data_source_block vi01ji1n
_cod_depositor_comments
;
The following automatic conversions were performed:

'_symmetry_cell_setting' value 'Triclinic' changed to 'triclinic'
according to
/usr/data/users/saulius/crontab/automatic-downloads/rss-feeds/ACS/lib/dictionaries/cif_core.dic
dictionary named 'cif_core.dic' version 2.4.2 from 2011-04-26.

Automatic conversion script
Id: cif_fix_values 2281 2013-09-26 08:29:07Z andrius 
;
_cod_database_code 4083617

loop_
_space_group_symop_operation_xyz
'x, y, z'
'-x, -y, -z'

loop_
_atom_site_label
_atom_site_type_symbol
_atom_site_fract_x
_atom_site_fract_y
_atom_site_fract_z
_atom_site_U_iso_or_equiv
_atom_site_adp_type
_atom_site_occupancy
_atom_site_symmetry_multiplicity
_atom_site_calc_flag
_atom_site_refinement_flags
Pd1 Pd 0.20886(3) 0.08745(3) 0.299560(14) 0.02634(8) Uani 1 1 d .
P1 P 0.09535(9) 0.23556(8) 0.19201(5) 0.02725(17) Uani 1 1 d .
S1 S 0.38811(10) -0.07928(9) 0.22839(5) 0.03607(18) Uani 1 1 d .
C6 C 0.0828(4) 0.1964(3) 0.38879(18) 0.0309(7) Uani 1 1 d .
O2 O 0.1215(4) 0.1243(3) 0.60787(15) 0.0588(8) Uani 1 1 d .
C2 C 0.0657(4) 0.1882(4) 0.5348(2) 0.0376(7) Uani 1 1 d .
C5 C -0.0380(4) 0.3196(4) 0.38381(19) 0.0332(7) Uani 1 1 d .
H5 H -0.0715 0.3667 0.3336 0.04 Uiso 1 1 calc R
C16 C -0.4138(5) 0.2449(6) 0.1702(3) 0.0621(13) Uani 1 1 d .
H16 H -0.516 0.2433 0.164 0.075 Uiso 1 1 calc R
C15 C -0.3418(5) 0.1746(6) 0.2367(3) 0.0645(13) Uani 1 1 d .
H15 H -0.3947 0.1263 0.2773 0.077 Uiso 1 1 calc R
C14 C -0.1880(4) 0.1740(5) 0.2450(2) 0.0460(9) Uani 1 1 d .
H14 H -0.1367 0.1245 0.2908 0.055 Uiso 1 1 calc R
C4 C -0.1110(4) 0.3746(4) 0.4543(2) 0.0366(7) Uani 1 1 d .
C13 C -0.1111(4) 0.2478(4) 0.18449(19) 0.0322(7) Uani 1 1 d .
C20 C 0.2798(4) 0.2434(5) 0.0470(2) 0.0460(9) Uani 1 1 d .
H20 H 0.3043 0.3225 0.0618 0.055 Uiso 1 1 calc R
C24 C 0.1429(5) 0.0623(4) 0.0716(2) 0.0430(8) Uani 1 1 d .
H24 H 0.0732 0.0187 0.1038 0.052 Uiso 1 1 calc R
C23 C 0.2096(6) 0.0083(5) 0.0021(3) 0.0597(11) Uani 1 1 d .
H23 H 0.1852 -0.0707 -0.0128 0.072 Uiso 1 1 calc R
C11 C 0.0610(6) 0.1933(5) 0.6768(2) 0.0650(13) Uani 1 1 d .
H11A H 0.0742 0.2891 0.668 0.098 Uiso 1 1 calc R
H11B H 0.1162 0.1402 0.7231 0.098 Uiso 1 1 calc R
H11C H -0.0481 0.1972 0.6861 0.098 Uiso 1 1 calc R
C26 C 0.0501(5) 0.5205(4) 0.1219(3) 0.0524(10) Uani 1 1 d .
H26 H -0.0171 0.5018 0.0883 0.063 Uiso 1 1 calc R
C3 C -0.0601(4) 0.3113(4) 0.5287(2) 0.0407(8) Uani 1 1 d .
H3 H -0.1083 0.3496 0.5748 0.049 Uiso 1 1 calc R
C25 C 0.1173(4) 0.4180(3) 0.1823(2) 0.0340(7) Uani 1 1 d .
C29 C 0.2450(5) 0.5812(5) 0.2224(3) 0.0553(11) Uani 1 1 d .
H29 H 0.3105 0.602 0.2562 0.066 Uiso 1 1 calc R
C1 C 0.1365(4) 0.1285(3) 0.46551(19) 0.0323(7) Uani 1 1 d .
N1 N 0.3101(3) -0.0411(3) 0.39599(15) 0.0305(5) Uani 1 1 d .
C27 C 0.0836(6) 0.6517(5) 0.1117(3) 0.0689(13) Uani 1 1 d .
H27 H 0.0393 0.7214 0.0701 0.083 Uiso 1 1 calc R
C19 C 0.1769(4) 0.1792(4) 0.09438(18) 0.0320(7) Uani 1 1 d .
C17 C -0.3368(5) 0.3202(6) 0.1106(3) 0.0656(12) Uani 1 1 d .
H17 H -0.3894 0.3713 0.0655 0.079 Uiso 1 1 calc R
C18 C -0.1860(4) 0.3207(4) 0.1169(2) 0.0428(8) Uani 1 1 d .
H18 H -0.1344 0.3697 0.0761 0.051 Uiso 1 1 calc R
C21 C 0.3469(5) 0.1891(6) -0.0232(2) 0.0614(12) Uani 1 1 d .
H21 H 0.416 0.2332 -0.0556 0.074 Uiso 1 1 calc R
C22 C 0.3142(5) 0.0734(6) -0.0456(2) 0.0616(12) Uani 1 1 d .
H22 H 0.3614 0.0377 -0.0926 0.074 Uiso 1 1 calc R
C28 C 0.1794(6) 0.6830(4) 0.1604(3) 0.0623(12) Uani 1 1 d .
H28 H 0.2006 0.7726 0.1519 0.075 Uiso 1 1 calc R
O1 O -0.2344(3) 0.4954(3) 0.44311(16) 0.0522(7) Uani 1 1 d .
N2 N 0.4274(4) -0.1659(3) 0.38979(16) 0.0395(7) Uani 1 1 d .
C7 C 0.2636(4) -0.0042(4) 0.46686(19) 0.0328(7) Uani 1 1 d .
C8 C 0.4677(4) -0.1905(4) 0.3152(2) 0.0356(7) Uani 1 1 d .
N4 N 0.2134(4) 0.4470(4) 0.2346(2) 0.0573(9) Uani 1 1 d .
N3 N 0.5777(4) -0.3139(4) 0.3059(2) 0.0573(9) Uani 1 1 d .
C12 C 0.3381(5) -0.0926(5) 0.5413(2) 0.0554(10) Uani 1 1 d .
H12A H 0.2601 -0.1251 0.577 0.083 Uiso 1 1 calc R
H12B H 0.3841 -0.0352 0.568 0.083 Uiso 1 1 calc R
H12C H 0.4177 -0.1741 0.5263 0.083 Uiso 1 1 calc R
C9 C 0.6520(5) -0.3569(5) 0.2305(3) 0.0619(12) Uani 1 1 d .
H9A H 0.5737 -0.3443 0.1925 0.093 Uiso 1 1 calc R
H9B H 0.7092 -0.4561 0.2391 0.093 Uiso 1 1 calc R
H9C H 0.7224 -0.2989 0.2098 0.093 Uiso 1 1 calc R
C10 C -0.3085(5) 0.5548(5) 0.5142(2) 0.0599(11) Uani 1 1 d .
H10A H -0.3526 0.4855 0.5485 0.09 Uiso 1 1 calc R
H10B H -0.3899 0.6398 0.499 0.09 Uiso 1 1 calc R
H10C H -0.2325 0.5788 0.5425 0.09 Uiso 1 1 calc R
H3N H 0.625(5) -0.370(5) 0.349(3) 0.051(12) Uiso 1 1 d .

loop_
_atom_site_aniso_label
_atom_site_aniso_U_11
_atom_site_aniso_U_22
_atom_site_aniso_U_33
_atom_site_aniso_U_23
_atom_site_aniso_U_13
_atom_site_aniso_U_12
Pd1 0.02764(13) 0.02471(12) 0.02293(12) -0.00193(8) -0.00272(8) -0.00074(9)
P1 0.0280(4) 0.0263(4) 0.0249(4) -0.0010(3) -0.0036(3) -0.0035(3)
S1 0.0394(5) 0.0341(4) 0.0269(4) -0.0047(3) -0.0019(3) 0.0043(4)
C6 0.0294(16) 0.0319(16) 0.0297(16) -0.0055(13) -0.0012(13) -0.0047(14)
O2 0.078(2) 0.0538(17) 0.0253(13) -0.0078(12) -0.0070(12) 0.0188(15)
C2 0.041(2) 0.0362(17) 0.0285(16) -0.0055(14) -0.0016(14) 0.0018(16)
C5 0.0359(18) 0.0299(16) 0.0284(16) -0.0032(13) -0.0043(13) 0.0009(14)
C16 0.035(2) 0.091(4) 0.066(3) -0.030(3) -0.001(2) -0.016(2)
C15 0.045(2) 0.105(4) 0.055(3) -0.019(3) 0.004(2) -0.036(3)
C14 0.040(2) 0.065(3) 0.0360(19) -0.0049(18) -0.0018(15) -0.019(2)
C4 0.0336(18) 0.0311(16) 0.0370(18) -0.0061(14) -0.0022(14) 0.0063(14)
C13 0.0274(16) 0.0352(16) 0.0323(16) -0.0088(13) -0.0032(13) -0.0024(14)
C20 0.039(2) 0.061(2) 0.0388(19) -0.0088(18) 0.0018(16) -0.0151(19)
C24 0.048(2) 0.0379(19) 0.0383(19) -0.0056(15) 0.0017(16) -0.0047(17)
C23 0.075(3) 0.048(2) 0.049(2) -0.018(2) -0.003(2) 0.003(2)
C11 0.095(4) 0.054(3) 0.0277(19) -0.0103(18) -0.004(2) 0.014(3)
C26 0.063(3) 0.0362(19) 0.055(2) 0.0109(18) -0.023(2) -0.0116(19)
C3 0.044(2) 0.0417(19) 0.0306(17) -0.0104(15) 0.0016(15) 0.0011(16)
C25 0.0352(18) 0.0278(15) 0.0357(17) -0.0047(13) 0.0004(14) -0.0030(14)
C29 0.064(3) 0.050(2) 0.059(3) -0.018(2) 0.000(2) -0.022(2)
C1 0.0335(17) 0.0290(16) 0.0294(16) -0.0035(13) -0.0011(13) -0.0001(14)
N1 0.0304(14) 0.0252(13) 0.0291(13) -0.0035(11) -0.0010(11) 0.0042(11)
C27 0.089(4) 0.039(2) 0.072(3) 0.013(2) -0.016(3) -0.013(2)
C19 0.0291(16) 0.0335(16) 0.0269(15) 0.0004(13) -0.0055(12) 0.0018(14)
C17 0.050(3) 0.077(3) 0.062(3) -0.010(2) -0.025(2) 0.003(2)
C18 0.0372(19) 0.049(2) 0.0402(19) 0.0000(16) -0.0088(15) -0.0094(17)
C21 0.044(2) 0.090(4) 0.042(2) -0.004(2) 0.0082(18) -0.011(2)
C22 0.058(3) 0.081(3) 0.037(2) -0.019(2) 0.0054(19) 0.001(2)
C28 0.084(3) 0.033(2) 0.071(3) -0.006(2) 0.005(3) -0.022(2)
O1 0.0531(16) 0.0457(15) 0.0388(14) -0.0101(12) -0.0052(12) 0.0227(13)
N2 0.0419(17) 0.0345(15) 0.0298(14) -0.0029(12) -0.0031(12) 0.0106(13)
C7 0.0344(17) 0.0311(16) 0.0272(16) 0.0008(13) -0.0039(13) -0.0009(14)
C8 0.0350(18) 0.0323(17) 0.0321(17) -0.0050(14) -0.0035(14) 0.0047(14)
N4 0.061(2) 0.054(2) 0.061(2) -0.0187(17) 0.0021(18) -0.0168(19)
N3 0.062(2) 0.052(2) 0.0347(18) -0.0073(16) -0.0049(16) 0.0269(18)
C12 0.067(3) 0.050(2) 0.0274(18) 0.0010(17) -0.0055(17) 0.018(2)
C9 0.062(3) 0.057(3) 0.047(2) -0.018(2) 0.000(2) 0.022(2)
C10 0.054(2) 0.056(2) 0.049(2) -0.017(2) -0.0038(19) 0.027(2)

loop_
_atom_type_symbol
_atom_type_description
_atom_type_scat_dispersion_real
_atom_type_scat_dispersion_imag
_atom_type_scat_source
C C 0.0033 0.0016 'International Tables Vol C Tables 4.2.6.8 and 6.1.1.4'
H H 0 0 'International Tables Vol C Tables 4.2.6.8 and 6.1.1.4'
N N 0.0061 0.0033 'International Tables Vol C Tables 4.2.6.8 and 6.1.1.4'
O O 0.0106 0.006 'International Tables Vol C Tables 4.2.6.8 and 6.1.1.4'
P P 0.1023 0.0942 'International Tables Vol C Tables 4.2.6.8 and 6.1.1.4'
S S 0.1246 0.1234 'International Tables Vol C Tables 4.2.6.8 and 6.1.1.4'
Pd Pd -0.9988 1.0072 'International Tables Vol C Tables 4.2.6.8 and 6.1.1.4'

loop_
_geom_angle_atom_site_label_1
_geom_angle_atom_site_label_2
_geom_angle_atom_site_label_3
_geom_angle
N1 Pd1 C6 80.80(12)
N1 Pd1 P1 178.97(8)
C6 Pd1 P1 98.49(10)
N1 Pd1 S1 83.06(8)
C6 Pd1 S1 163.86(9)
P1 Pd1 S1 97.64(4)
C13 P1 C25 107.74(16)
C13 P1 C19 100.96(15)
C25 P1 C19 102.73(15)
C13 P1 Pd1 115.47(11)
C25 P1 Pd1 114.37(12)
C19 P1 Pd1 114.03(11)
C8 S1 Pd1 94.77(12)
C5 C6 C1 119.3(3)
C5 C6 Pd1 130.1(2)
C1 C6 Pd1 110.7(2)
C2 O2 C11 118.6(3)
O2 C2 C3 120.7(3)
O2 C2 C1 118.8(3)
C3 C2 C1 120.5(3)
C6 C5 C4 120.3(3)
C6 C5 H5 119.8
C4 C5 H5 119.8
C15 C16 C17 120.3(4)
C15 C16 H16 119.8
C17 C16 H16 119.8
C16 C15 C14 119.7(4)
C16 C15 H15 120.1
C14 C15 H15 120.1
C13 C14 C15 119.5(4)
C13 C14 H14 120.3
C15 C14 H14 120.3
C3 C4 O1 122.8(3)
C3 C4 C5 121.2(3)
O1 C4 C5 115.9(3)
C18 C13 C14 120.5(3)
C18 C13 P1 120.0(3)
C14 C13 P1 119.3(3)
C19 C20 C21 119.2(4)
C19 C20 H20 120.4
C21 C20 H20 120.4
C23 C24 C19 121.4(4)
C23 C24 H24 119.3
C19 C24 H24 119.3
C24 C23 C22 119.0(4)
C24 C23 H23 120.5
C22 C23 H23 120.5
O2 C11 H11A 109.5
O2 C11 H11B 109.5
H11A C11 H11B 109.5
O2 C11 H11C 109.5
H11A C11 H11C 109.5
H11B C11 H11C 109.5
C25 C26 C27 118.7(4)
C25 C26 H26 120.6
C27 C26 H26 120.6
C4 C3 C2 119.2(3)
C4 C3 H3 120.4
C2 C3 H3 120.4
C26 C25 N4 120.9(3)
C26 C25 P1 120.8(3)
N4 C25 P1 118.1(3)
C28 C29 N4 120.0(4)
C28 C29 H29 120
N4 C29 H29 120
C2 C1 C6 119.4(3)
C2 C1 C7 124.0(3)
C6 C1 C7 116.6(3)
C7 N1 N2 118.9(3)
C7 N1 Pd1 118.2(2)
N2 N1 Pd1 122.91(19)
C28 C27 C26 122.1(4)
C28 C27 H27 119
C26 C27 H27 119
C20 C19 C24 119.4(3)
C20 C19 P1 121.7(3)
C24 C19 P1 118.7(3)
C18 C17 C16 121.1(4)
C18 C17 H17 119.4
C16 C17 H17 119.4
C17 C18 C13 118.8(4)
C17 C18 H18 120.6
C13 C18 H18 120.6
C22 C21 C20 121.5(4)
C22 C21 H21 119.2
C20 C21 H21 119.2
C21 C22 C23 119.5(4)
C21 C22 H22 120.2
C23 C22 H22 120.2
C27 C28 C29 119.5(4)
C27 C28 H28 120.2
C29 C28 H28 120.2
C4 O1 C10 116.8(3)
C8 N2 N1 113.6(3)
N1 C7 C1 113.7(3)
N1 C7 C12 120.9(3)
C1 C7 C12 125.4(3)
N2 C8 N3 116.0(3)
N2 C8 S1 125.6(3)
N3 C8 S1 118.4(3)
C25 N4 C29 118.7(4)
C8 N3 C9 126.1(4)
C8 N3 H3N 121(3)
C9 N3 H3N 112(3)
C7 C12 H12A 109.5
C7 C12 H12B 109.5
H12A C12 H12B 109.5
C7 C12 H12C 109.5
H12A C12 H12C 109.5
H12B C12 H12C 109.5
N3 C9 H9A 109.5
N3 C9 H9B 109.5
H9A C9 H9B 109.5
N3 C9 H9C 109.5
H9A C9 H9C 109.5
H9B C9 H9C 109.5
O1 C10 H10A 109.5
O1 C10 H10B 109.5
H10A C10 H10B 109.5
O1 C10 H10C 109.5
H10A C10 H10C 109.5
H10B C10 H10C 109.5

loop_
_geom_bond_atom_site_label_1
_geom_bond_atom_site_label_2
_geom_bond_distance
Pd1 N1 2.010(3)
Pd1 C6 2.043(3)
Pd1 P1 2.2618(10)
Pd1 S1 2.3385(11)
P1 C13 1.823(3)
P1 C25 1.823(3)
P1 C19 1.834(3)
S1 C8 1.759(3)
C6 C5 1.377(5)
C6 C1 1.417(4)
O2 C2 1.361(4)
O2 C11 1.420(4)
C2 C3 1.401(5)
C2 C1 1.403(5)
C5 C4 1.406(5)
C5 H5 0.93
C16 C15 1.337(7)
C16 C17 1.387(6)
C16 H16 0.93
C15 C14 1.386(5)
C15 H15 0.93
C14 C13 1.387(5)
C14 H14 0.93
C4 C3 1.366(5)
C4 O1 1.379(4)
C13 C18 1.370(5)
C20 C19 1.370(5)
C20 C21 1.386(6)
C20 H20 0.93
C24 C23 1.373(5)
C24 C19 1.373(5)
C24 H24 0.93
C23 C22 1.388(6)
C23 H23 0.93
C11 H11A 0.96
C11 H11B 0.96
C11 H11C 0.96
C26 C25 1.365(5)
C26 C27 1.372(6)
C26 H26 0.93
C3 H3 0.93
C25 N4 1.392(5)
C29 C28 1.376(7)
C29 N4 1.391(5)
C29 H29 0.93
C1 C7 1.470(5)
N1 C7 1.296(4)
N1 N2 1.384(4)
C27 C28 1.357(7)
C27 H27 0.93
C17 C18 1.357(6)
C17 H17 0.93
C18 H18 0.93
C21 C22 1.354(7)
C21 H21 0.93
C22 H22 0.93
C28 H28 0.93
O1 C10 1.434(5)
N2 C8 1.311(4)
C7 C12 1.503(5)
C8 N3 1.352(5)
N3 C9 1.440(5)
N3 H3N 0.90(4)
C12 H12A 0.96
C12 H12B 0.96
C12 H12C 0.96
C9 H9A 0.96
C9 H9B 0.96
C9 H9C 0.96
C10 H10A 0.96
C10 H10B 0.96
C10 H10C 0.96

loop_
_geom_torsion_atom_site_label_1
_geom_torsion_atom_site_label_2
_geom_torsion_atom_site_label_3
_geom_torsion_atom_site_label_4
_geom_torsion
C6 Pd1 P1 C13 -64.58(15)
S1 Pd1 P1 C13 115.97(12)
C6 Pd1 P1 C25 61.31(15)
S1 Pd1 P1 C25 -118.14(13)
C6 Pd1 P1 C19 179.13(14)
S1 Pd1 P1 C19 -0.32(11)
N1 Pd1 S1 C8 1.74(14)
C6 Pd1 S1 C8 2.9(3)
P1 Pd1 S1 C8 -179.01(11)
N1 Pd1 C6 C5 -178.6(3)
P1 Pd1 C6 C5 2.1(3)
S1 Pd1 C6 C5 -179.8(2)
N1 Pd1 C6 C1 2.0(2)
P1 Pd1 C6 C1 -177.2(2)
S1 Pd1 C6 C1 0.8(5)
C11 O2 C2 C3 -6.6(6)
C11 O2 C2 C1 173.3(4)
C1 C6 C5 C4 -2.2(5)
Pd1 C6 C5 C4 178.5(2)
C17 C16 C15 C14 -1.7(7)
C16 C15 C14 C13 0.7(7)
C6 C5 C4 C3 2.8(5)
C6 C5 C4 O1 -177.7(3)
C15 C14 C13 C18 -0.1(6)
C15 C14 C13 P1 -175.4(3)
C25 P1 C13 C18 58.6(3)
C19 P1 C13 C18 -48.7(3)
Pd1 P1 C13 C18 -172.2(3)
C25 P1 C13 C14 -126.1(3)
C19 P1 C13 C14 126.6(3)
Pd1 P1 C13 C14 3.1(3)
C19 C24 C23 C22 0.3(7)
O1 C4 C3 C2 179.6(3)
C5 C4 C3 C2 -1.0(5)
O2 C2 C3 C4 178.5(3)
C1 C2 C3 C4 -1.4(5)
C27 C26 C25 N4 2.4(7)
C27 C26 C25 P1 -173.1(4)
C13 P1 C25 C26 -47.8(4)
C19 P1 C25 C26 58.3(4)
Pd1 P1 C25 C26 -177.7(3)
C13 P1 C25 N4 136.6(3)
C19 P1 C25 N4 -117.3(3)
Pd1 P1 C25 N4 6.8(3)
O2 C2 C1 C6 -178.0(3)
C3 C2 C1 C6 1.9(5)
O2 C2 C1 C7 3.2(5)
C3 C2 C1 C7 -176.9(3)
C5 C6 C1 C2 -0.1(5)
Pd1 C6 C1 C2 179.3(3)
C5 C6 C1 C7 178.8(3)
Pd1 C6 C1 C7 -1.8(3)
C6 Pd1 N1 C7 -2.2(2)
S1 Pd1 N1 C7 177.5(2)
C6 Pd1 N1 N2 178.4(3)
S1 Pd1 N1 N2 -2.0(2)
C25 C26 C27 C28 -0.9(8)
C21 C20 C19 C24 0.3(6)
C21 C20 C19 P1 175.1(3)
C23 C24 C19 C20 -0.1(6)
C23 C24 C19 P1 -175.1(3)
C13 P1 C19 C20 133.5(3)
C25 P1 C19 C20 22.3(3)
Pd1 P1 C19 C20 -102.1(3)
C13 P1 C19 C24 -51.7(3)
C25 P1 C19 C24 -162.9(3)
Pd1 P1 C19 C24 72.8(3)
C15 C16 C17 C18 2.1(7)
C16 C17 C18 C13 -1.5(7)
C14 C13 C18 C17 0.5(6)
P1 C13 C18 C17 175.7(3)
C19 C20 C21 C22 -0.6(7)
C20 C21 C22 C23 0.8(8)
C24 C23 C22 C21 -0.7(7)
C26 C27 C28 C29 -0.4(8)
N4 C29 C28 C27 0.3(7)
C3 C4 O1 C10 0.6(6)
C5 C4 O1 C10 -178.8(3)
C7 N1 N2 C8 -178.3(3)
Pd1 N1 N2 C8 1.2(4)
N2 N1 C7 C1 -178.8(3)
Pd1 N1 C7 C1 1.8(4)
N2 N1 C7 C12 1.6(5)
Pd1 N1 C7 C12 -177.9(3)
C2 C1 C7 N1 178.9(3)
C6 C1 C7 N1 0.1(4)
C2 C1 C7 C12 -1.4(6)
C6 C1 C7 C12 179.7(3)
N1 N2 C8 N3 -177.6(3)
N1 N2 C8 S1 1.0(5)
Pd1 S1 C8 N2 -2.1(3)
Pd1 S1 C8 N3 176.5(3)
C26 C25 N4 C29 -2.5(6)
P1 C25 N4 C29 173.1(3)
C28 C29 N4 C25 1.1(6)
N2 C8 N3 C9 -173.2(4)
S1 C8 N3 C9 8.1(6)
